data_2108635
loop_
_publ_author_name
'Singla, Labhini'
'Yadav, Hare Ram'
'Roy Choudhury, Angshuman'

_publ_section_title
;
 Evaluation of fluorine-mediated intermolecular interactions in
 tetrafluorinated tetrahydroisoquinoline derivatives: synthesis and
 computational studies
;
_journal_coeditor_code BM5125SUP1
_journal_issue 4
_journal_name_full 'Acta Crystallographica Section B'
_journal_page_first
;
;
_journal_paper_doi 10.1107/S2052520620006873
_journal_volume 76
_journal_year 2020
_chemical_absolute_configuration unk
_chemical_formula_moiety 'C22 H17 F4 N O'
_chemical_formula_sum 'C22 H17 F4 N O'
_chemical_formula_weight 387.36
_space_group_IT_number 7
_space_group_name_Hall 'P -2yc'
_space_group_name_H-M_alt 'P 1 c 1'
_symmetry_cell_setting monoclinic
_symmetry_space_group_name_Hall 'P -2yc'
_symmetry_space_group_name_H-M 'P 1 c 1'
_atom_sites_solution_hydrogens geom
_audit_creation_date 2020-03-09T09:09:14-00:00
_audit_creation_method 'WinGX routine CIF_UPDATE'
_cell_angle_alpha 90
_cell_angle_beta 92.208(9)
_cell_angle_gamma 90
_cell_formula_units_Z 4
_cell_length_a 17.468(3)
_cell_length_b 6.2025(10)
_cell_length_c 16.338(3)
_cell_measurement_reflns_used 4231
_cell_measurement_temperature 100
_cell_measurement_theta_max 27.5
_cell_measurement_theta_min 3.3
_cell_volume 1768.8(5)
_computing_cell_refinement
;
        CrystalClear-SM Expert 2.0 r15 (Rigaku, 2011)
;
_computing_data_collection
;
        CrystalClear-SM Expert 2.0 r15 (Rigaku, 2011)
;
_computing_data_reduction
;
        CrystalClear-SM Expert 2.0 r15 (Rigaku, 2011)
;
_computing_molecular_graphics 'Olex2 (Dolomanov et al., 2009)'
_computing_publication_material 'Olex2 (Dolomanov et al., 2009)'
_computing_structure_refinement 'ShelXL (Sheldrick, 2015)'
_computing_structure_solution 'ShelXT (Sheldrick, 2015)'
_diffrn_ambient_temperature 100
_diffrn_detector_area_resol_mean 13.6612
_diffrn_measured_fraction_theta_full 0.995
_diffrn_measured_fraction_theta_max 0.995
_diffrn_measurement_device_type 'Rigaku Mercury375R (2x2 bin mode)'
_diffrn_measurement_method 'profile data from \w-scans'
_diffrn_radiation_type MoK\a
_diffrn_radiation_wavelength 0.71073
_diffrn_reflns_av_R_equivalents 0.0468
_diffrn_reflns_Laue_measured_fraction_full 0.995
_diffrn_reflns_Laue_measured_fraction_max 0.995
_diffrn_reflns_limit_h_max 20
_diffrn_reflns_limit_h_min -20
_diffrn_reflns_limit_k_max 7
_diffrn_reflns_limit_k_min -7
_diffrn_reflns_limit_l_max 19
_diffrn_reflns_limit_l_min -15
_diffrn_reflns_number 9932
_diffrn_reflns_point_group_measured_fraction_full 0.859
_diffrn_reflns_point_group_measured_fraction_max 0.859
_diffrn_reflns_theta_full 25.026
_diffrn_reflns_theta_max 25.026
_diffrn_reflns_theta_min 3.284
_exptl_absorpt_coefficient_mu 0.118
_exptl_absorpt_correction_T_max 1
_exptl_absorpt_correction_T_min 0.838
_exptl_absorpt_correction_type multi-scan
_exptl_absorpt_process_details 'Blessing 1995'
_exptl_crystal_colour 'clear light colourless'
_exptl_crystal_density_diffrn 1.455
_exptl_crystal_density_method 'not measured'
_exptl_crystal_description irregular
_exptl_crystal_F_000 800
_exptl_crystal_size_max 0.2
_exptl_crystal_size_mid 0.2
_exptl_crystal_size_min 0.2
_refine_diff_density_max 1.085
_refine_diff_density_min -0.338
_refine_diff_density_rms 0.112
_refine_ls_abs_structure_details
;
 Flack x determined using 1264 quotients [(I+)-(I-)]/[(I+)+(I-)]
 (Parsons, Flack and Wagner, Acta Cryst. B69 (2013) 249-259).
;
_refine_ls_abs_structure_Flack -0.3(7)
_refine_ls_extinction_method none
_refine_ls_goodness_of_fit_ref 1.044
_refine_ls_hydrogen_treatment constr
_refine_ls_matrix_type full
_refine_ls_number_parameters 507
_refine_ls_number_reflns 5388
_refine_ls_number_restraints 2
_refine_ls_restrained_S_all 1.044
_refine_ls_R_factor_all 0.104
_refine_ls_R_factor_gt 0.087
_refine_ls_shift/su_max 0
_refine_ls_shift/su_mean 0
_refine_ls_structure_factor_coef Fsqd
_refine_ls_weighting_details 'w=1/[\s^2^(Fo^2^)+(0.1622P)^2^] where P=(Fo^2^+2Fc^2^)/3'
_refine_ls_weighting_scheme calc
_refine_ls_wR_factor_ref 0.235
_reflns_number_gt 4164
_reflns_number_total 5388
_reflns_threshold_expression 'I > 2\s(I)'
_cod_data_source_file bm5125sup1.cif
_cod_data_source_block 6-16
_cod_original_cell_volume 1768.9(5)
_cod_database_code 2108635

loop_
_space_group_symop_operation_xyz
'x, y, z'
'x, -y, z+1/2'

loop_
_atom_site_label
_atom_site_fract_x
_atom_site_fract_y
_atom_site_fract_z
_atom_site_U_iso_or_equiv
_atom_site_adp_type
_atom_site_calc_flag
_atom_site_occupancy
_atom_site_disorder_assembly
_atom_site_disorder_group
_atom_site_type_symbol
F1 0.1790(3) 0.9720(7) 0.5473(3) 0.0281(11) Uani d 1 . . F
F2 0.0145(3) 0.2635(8) 0.4532(4) 0.0437(14) Uani d 1 . . F
F3 0.3328(3) 0.4609(8) 0.3023(3) 0.0301(11) Uani d 1 . . F
F4 0.1625(3) 1.0192(7) 0.3549(3) 0.0293(11) Uani d 1 . . F
O1 0.6100(3) 0.8255(9) 0.4345(4) 0.0283(13) Uani d 1 . . O
N1 0.2576(4) 0.6249(10) 0.4834(4) 0.0266(15) Uani d 1 . . N
C1 0.2846(4) 0.7763(12) 0.4208(5) 0.0220(16) Uani d 1 . . C
H1 0.2674 0.9228 0.4379 0.026 Uiso calc 1 . . H
C2 0.2954(5) 0.4129(14) 0.4837(5) 0.0288(18) Uani d 1 . . C
H2A 0.2915 0.3477 0.4284 0.035 Uiso calc 1 . . H
H2B 0.271 0.3145 0.5226 0.035 Uiso calc 1 . . H
C3 0.3791(4) 0.4502(14) 0.5097(5) 0.0277(18) Uani d 1 . . C
H3A 0.3824 0.4847 0.5689 0.033 Uiso calc 1 . . H
H3B 0.4081 0.3152 0.5015 0.033 Uiso calc 1 . . H
C4 0.4962(5) 0.6459(12) 0.4645(5) 0.0252(17) Uani d 1 . . C
H4 0.5269 0.5373 0.4904 0.03 Uiso calc 1 . . H
C5 0.5310(5) 0.8232(12) 0.4277(5) 0.0243(17) Uani d 1 . . C
C6 0.4869(4) 0.9807(11) 0.3867(5) 0.0187(16) Uani d 1 . . C
H6 0.511 1.0994 0.3614 0.022 Uiso calc 1 . . H
C7 0.4068(4) 0.9614(13) 0.3834(5) 0.0219(16) Uani d 1 . . C
H7 0.3761 1.0661 0.3551 0.026 Uiso calc 1 . . H
C8 0.3716(4) 0.7837(12) 0.4228(5) 0.0220(16) Uani d 1 . . C
C9 0.4162(4) 0.6294(12) 0.4631(5) 0.0222(16) Uani d 1 . . C
C10 0.6475(5) 1.0049(12) 0.4031(6) 0.0261(18) Uani d 1 . . C
H10A 0.6402 1.0074 0.3433 0.039 Uiso calc 1 . . H
H10B 0.7023 0.9963 0.4178 0.039 Uiso calc 1 . . H
H10C 0.6262 1.1368 0.4261 0.039 Uiso calc 1 . . H
C11 0.1766(4) 0.6179(12) 0.4891(5) 0.0233(16) Uani d 1 . . C
C12 0.1371(4) 0.7876(12) 0.5236(5) 0.0221(17) Uani d 1 . . C
C13 0.0604(5) 0.7845(15) 0.5359(6) 0.036(2) Uani d 1 . . C
H13 0.0364 0.9056 0.5597 0.043 Uiso calc 1 . . H
C14 0.0178(5) 0.6060(15) 0.5140(6) 0.034(2) Uani d 1 . . C
H14 -0.0354 0.5985 0.5235 0.041 Uiso calc 1 . . H
C15 0.0549(5) 0.4409(14) 0.4784(6) 0.031(2) Uani d 1 . . C
C16 0.1330(4) 0.4433(14) 0.4643(5) 0.0270(18) Uani d 1 . . C
H16 0.1561 0.3249 0.4378 0.032 Uiso calc 1 . . H
C17 0.2495(5) 0.7393(13) 0.3357(5) 0.0256(17) Uani d 1 . . C
C18 0.1878(4) 0.8650(12) 0.3062(5) 0.0256(17) Uani d 1 . . C
C19 0.1501(5) 0.8393(13) 0.2319(5) 0.0288(19) Uani d 1 . . C
H19 0.1093 0.9328 0.2152 0.035 Uiso calc 1 . . H
C20 0.1729(5) 0.6733(14) 0.1818(6) 0.0322(19) Uani d 1 . . C
H20 0.1468 0.6504 0.1304 0.039 Uiso calc 1 . . H
C21 0.2349(5) 0.5369(13) 0.2063(5) 0.0260(18) Uani d 1 . . C
H21 0.2506 0.4211 0.1728 0.031 Uiso calc 1 . . H
C22 0.2707(5) 0.5798(13) 0.2801(5) 0.0281(18) Uani d 1 . . C
F5 0.8237(3) 0.0267(8) 0.8186(3) 0.0340(12) Uani d 1 . . F
F6 0.9853(3) 0.7391(8) 0.7345(4) 0.0464(15) Uani d 1 . . F
F7 0.8384(3) -0.0158(7) 0.6273(3) 0.0269(11) Uani d 1 . . F
F8 0.6640(3) 0.5371(8) 0.5672(3) 0.0336(12) Uani d 1 . . F
O2 0.3905(3) 0.1641(9) 0.6812(4) 0.0302(14) Uani d 1 . . O
N2 0.7426(4) 0.3708(11) 0.7513(4) 0.0251(15) Uani d 1 . . N
C23 0.7148(4) 0.2201(11) 0.6870(5) 0.0240(17) Uani d 1 . . C
H23 0.7332 0.0739 0.7045 0.029 Uiso calc 1 . . H
C24 0.7065(5) 0.5832(13) 0.7494(5) 0.0307(19) Uani d 1 . . C
H24A 0.7102 0.6502 0.6947 0.037 Uiso calc 1 . . H
H24B 0.7311 0.6795 0.7909 0.037 Uiso calc 1 . . H
C25 0.6208(5) 0.5416(14) 0.7692(5) 0.0301(19) Uani d 1 . . C
H25A 0.6179 0.5098 0.8284 0.036 Uiso calc 1 . . H
H25B 0.5913 0.6753 0.758 0.036 Uiso calc 1 . . H
C26 0.5040(5) 0.3368(13) 0.7181(5) 0.0276(18) Uani d 1 . . C
H26 0.4735 0.4407 0.7445 0.033 Uiso calc 1 . . H
C27 0.4689(4) 0.1683(13) 0.6778(5) 0.0256(18) Uani d 1 . . C
C28 0.5126(5) 0.0142(12) 0.6367(5) 0.0238(18) Uani d 1 . . C
H28 0.4887 -0.1016 0.6075 0.029 Uiso calc 1 . . H
C29 0.5924(4) 0.0375(13) 0.6403(5) 0.0238(17) Uani d 1 . . C
H29 0.6231 -0.0641 0.6131 0.029 Uiso calc 1 . . H
C30 0.6278(5) 0.2086(13) 0.6837(5) 0.0263(18) Uani d 1 . . C
C31 0.5834(5) 0.3601(12) 0.7216(5) 0.0268(18) Uani d 1 . . C
C32 0.3535(5) -0.0205(12) 0.6444(6) 0.0269(18) Uani d 1 . . C
H32A 0.3596 -0.0172 0.5851 0.04 Uiso calc 1 . . H
H32B 0.2989 -0.0179 0.6559 0.04 Uiso calc 1 . . H
H32C 0.3767 -0.1523 0.6672 0.04 Uiso calc 1 . . H
C33 0.8240(4) 0.3787(13) 0.7612(5) 0.0241(17) Uani d 1 . . C
C34 0.8632(5) 0.2081(13) 0.7974(5) 0.0260(18) Uani d 1 . . C
C35 0.9415(5) 0.2099(15) 0.8120(6) 0.037(2) Uani d 1 . . C
H35 0.9663 0.0868 0.8352 0.045 Uiso calc 1 . . H
C36 0.9843(5) 0.3903(15) 0.7929(6) 0.038(2) Uani d 1 . . C
H36 1.0379 0.3973 0.8052 0.045 Uiso calc 1 . . H
C37 0.9458(5) 0.5568(15) 0.7557(6) 0.035(2) Uani d 1 . . C
C38 0.8673(5) 0.5571(14) 0.7395(5) 0.0289(18) Uani d 1 . . C
H38 0.8432 0.678 0.7138 0.035 Uiso calc 1 . . H
C39 0.7497(4) 0.2632(12) 0.6047(5) 0.0237(17) Uani d 1 . . C
C40 0.8114(4) 0.1429(13) 0.5778(5) 0.0272(18) Uani d 1 . . C
C41 0.8499(5) 0.1794(14) 0.5068(5) 0.0309(19) Uani d 1 . . C
H41 0.8929 0.0946 0.4933 0.037 Uiso calc 1 . . H
C42 0.8235(5) 0.3441(14) 0.4563(6) 0.032(2) Uani d 1 . . C
H42 0.848 0.3716 0.4065 0.039 Uiso calc 1 . . H
C43 0.7611(5) 0.4712(13) 0.4776(5) 0.0259(18) Uani d 1 . . C
H43 0.7439 0.5875 0.4438 0.031 Uiso calc 1 . . H
C44 0.7252(5) 0.4228(13) 0.5491(5) 0.0282(18) Uani d 1 . . C

loop_
_atom_site_aniso_label
_atom_site_aniso_U_11
_atom_site_aniso_U_22
_atom_site_aniso_U_33
_atom_site_aniso_U_12
_atom_site_aniso_U_13
_atom_site_aniso_U_23
F1 0.026(2) 0.031(2) 0.027(3) -0.0050(19) 0.000(2) -0.0096(19)
F2 0.032(3) 0.037(3) 0.062(4) -0.013(2) -0.003(3) -0.006(3)
F3 0.026(2) 0.043(3) 0.021(3) 0.010(2) 0.0022(19) 0.004(2)
F4 0.032(3) 0.037(3) 0.018(3) 0.016(2) -0.0068(19) -0.0051(19)
O1 0.021(3) 0.032(3) 0.032(4) -0.004(2) -0.001(2) 0.003(2)
N1 0.034(4) 0.020(3) 0.025(4) -0.002(3) -0.002(3) 0.003(3)
C1 0.024(4) 0.021(4) 0.021(4) -0.005(3) 0.007(3) 0.002(3)
C2 0.036(5) 0.028(4) 0.022(5) 0.008(4) -0.005(3) 0.003(3)
C3 0.024(4) 0.044(4) 0.015(4) 0.001(4) 0.004(3) 0.005(3)
C4 0.029(4) 0.022(4) 0.024(4) -0.002(3) 0.000(3) 0.003(3)
C5 0.028(4) 0.025(4) 0.021(5) -0.002(3) 0.006(3) -0.002(3)
C6 0.023(4) 0.016(3) 0.017(4) -0.004(3) 0.003(3) 0.002(3)
C7 0.019(4) 0.029(4) 0.018(4) -0.003(3) 0.003(3) 0.000(3)
C8 0.027(4) 0.025(4) 0.014(4) -0.001(3) 0.004(3) 0.000(3)
C9 0.025(4) 0.021(4) 0.020(4) -0.001(3) 0.005(3) -0.004(3)
C10 0.021(4) 0.025(4) 0.032(5) -0.003(3) 0.003(3) 0.000(3)
C11 0.026(4) 0.020(3) 0.024(5) 0.000(3) -0.002(3) 0.001(3)
C12 0.025(4) 0.022(4) 0.019(4) -0.004(3) -0.001(3) -0.007(3)
C13 0.030(4) 0.041(5) 0.036(5) 0.006(4) 0.005(4) 0.001(4)
C14 0.019(4) 0.044(5) 0.039(6) 0.003(4) 0.006(4) 0.005(4)
C15 0.026(4) 0.038(5) 0.029(5) -0.006(4) -0.005(4) 0.000(4)
C16 0.022(4) 0.036(4) 0.023(5) 0.002(3) -0.001(3) 0.004(3)
C17 0.022(4) 0.026(4) 0.029(5) -0.002(3) 0.001(3) 0.002(3)
C18 0.026(4) 0.024(4) 0.026(5) 0.003(3) 0.005(3) -0.001(3)
C19 0.026(4) 0.029(4) 0.031(5) 0.000(3) 0.000(4) 0.004(3)
C20 0.033(4) 0.040(5) 0.024(5) 0.000(4) -0.001(4) 0.000(4)
C21 0.026(4) 0.036(4) 0.015(4) -0.008(3) 0.003(3) -0.005(3)
C22 0.031(4) 0.022(4) 0.031(5) 0.005(3) 0.003(4) 0.003(3)
F5 0.033(3) 0.044(3) 0.025(3) 0.005(2) -0.004(2) 0.007(2)
F6 0.035(3) 0.037(3) 0.067(4) -0.011(2) 0.006(3) -0.003(3)
F7 0.028(2) 0.034(2) 0.019(3) 0.0144(19) 0.0028(19) 0.0043(18)
F8 0.028(3) 0.049(3) 0.024(3) 0.010(2) 0.002(2) 0.007(2)
O2 0.023(3) 0.034(3) 0.034(4) 0.000(2) 0.002(2) -0.007(2)
N2 0.028(3) 0.029(4) 0.018(4) 0.002(3) 0.002(3) -0.001(3)
C23 0.024(4) 0.016(3) 0.031(5) -0.001(3) -0.005(3) 0.001(3)
C24 0.046(5) 0.020(4) 0.025(5) 0.015(4) -0.005(4) -0.002(3)
C25 0.029(4) 0.039(5) 0.021(5) 0.004(4) -0.006(3) -0.003(4)
C26 0.028(4) 0.028(4) 0.027(5) 0.012(4) 0.008(3) -0.005(3)
C27 0.021(4) 0.031(4) 0.025(5) -0.001(3) -0.001(3) -0.004(3)
C28 0.027(4) 0.027(4) 0.017(5) 0.007(3) -0.005(3) -0.007(3)
C29 0.019(4) 0.034(4) 0.018(4) 0.004(3) -0.002(3) -0.003(3)
C30 0.027(4) 0.026(4) 0.025(5) -0.001(3) -0.008(3) 0.001(3)
C31 0.029(4) 0.028(4) 0.022(5) 0.004(4) -0.001(3) -0.002(3)
C32 0.024(4) 0.027(4) 0.030(5) -0.009(3) -0.002(4) -0.005(3)
C33 0.020(4) 0.030(4) 0.022(4) 0.002(3) -0.002(3) -0.006(3)
C34 0.028(4) 0.026(4) 0.024(5) -0.001(3) -0.001(3) 0.000(3)
C35 0.036(5) 0.037(5) 0.038(6) 0.012(4) -0.006(4) -0.002(4)
C36 0.024(5) 0.041(5) 0.048(6) 0.006(4) -0.005(4) -0.022(4)
C37 0.035(5) 0.039(5) 0.032(6) -0.003(4) 0.006(4) -0.003(4)
C38 0.033(4) 0.032(4) 0.022(5) -0.003(4) -0.003(3) -0.007(3)
C39 0.023(4) 0.022(4) 0.027(5) -0.005(3) -0.001(3) -0.007(3)
C40 0.023(4) 0.032(4) 0.026(5) 0.006(3) -0.006(3) 0.005(3)
C41 0.028(4) 0.040(5) 0.024(5) -0.001(4) 0.002(3) 0.000(4)
C42 0.035(5) 0.038(5) 0.025(5) 0.001(4) 0.005(4) 0.008(4)
C43 0.024(4) 0.033(4) 0.020(5) -0.002(3) -0.002(3) 0.001(3)
C44 0.040(5) 0.024(4) 0.020(5) 0.007(4) -0.007(4) -0.001(3)

loop_
_atom_type_symbol
_atom_type_description
_atom_type_scat_dispersion_real
_atom_type_scat_dispersion_imag
_atom_type_scat_source
C C 0.0033 0.0016 'International Tables Vol C Tables 4.2.6.8 and 6.1.1.4'
H H 0 0 'International Tables Vol C Tables 4.2.6.8 and 6.1.1.4'
F F 0.0171 0.0103 'International Tables Vol C Tables 4.2.6.8 and 6.1.1.4'
N N 0.0061 0.0033 'International Tables Vol C Tables 4.2.6.8 and 6.1.1.4'
O O 0.0106 0.006 'International Tables Vol C Tables 4.2.6.8 and 6.1.1.4'

loop_
_geom_angle_atom_site_label_1
_geom_angle_atom_site_label_2
_geom_angle_atom_site_label_3
_geom_angle
_geom_angle_site_symmetry_1
_geom_angle_site_symmetry_3
_geom_angle_publ_flag
C5 O1 C10 117.3(6) . . ?
C2 N1 C1 114.5(7) . . ?
C11 N1 C1 114.1(6) . . ?
C11 N1 C2 114.9(6) . . ?
N1 C1 H1 106.1 . . ?
N1 C1 C8 110.5(6) . . ?
N1 C1 C17 114.2(6) . . ?
C8 C1 H1 106.1 . . ?
C17 C1 H1 106.1 . . ?
C17 C1 C8 113.1(6) . . ?
N1 C2 H2A 110.3 . . ?
N1 C2 H2B 110.3 . . ?
N1 C2 C3 106.9(7) . . ?
H2A C2 H2B 108.6 . . ?
C3 C2 H2A 110.3 . . ?
C3 C2 H2B 110.3 . . ?
C2 C3 H3A 108.9 . . ?
C2 C3 H3B 108.9 . . ?
H3A C3 H3B 107.7 . . ?
C9 C3 C2 113.4(7) . . ?
C9 C3 H3A 108.9 . . ?
C9 C3 H3B 108.9 . . ?
C5 C4 H4 120 . . ?
C9 C4 H4 120 . . ?
C9 C4 C5 119.9(7) . . ?
O1 C5 C4 114.9(7) . . ?
O1 C5 C6 124.1(7) . . ?
C6 C5 C4 120.9(7) . . ?
C5 C6 H6 120.4 . . ?
C5 C6 C7 119.2(7) . . ?
C7 C6 H6 120.4 . . ?
C6 C7 H7 120.2 . . ?
C6 C7 C8 119.7(7) . . ?
C8 C7 H7 120.2 . . ?
C7 C8 C1 117.5(7) . . ?
C9 C8 C1 122.2(7) . . ?
C9 C8 C7 120.3(7) . . ?
C4 C9 C3 119.6(7) . . ?
C8 C9 C3 120.3(7) . . ?
C8 C9 C4 120.0(7) . . ?
O1 C10 H10A 109.5 . . ?
O1 C10 H10B 109.5 . . ?
O1 C10 H10C 109.5 . . ?
H10A C10 H10B 109.5 . . ?
H10A C10 H10C 109.5 . . ?
H10B C10 H10C 109.5 . . ?
C12 C11 N1 120.9(7) . . ?
C16 C11 N1 123.1(7) . . ?
C16 C11 C12 115.9(7) . . ?
C11 C12 F1 117.9(7) . . ?
C13 C12 F1 118.3(7) . . ?
C13 C12 C11 123.8(8) . . ?
C12 C13 H13 120.1 . . ?
C12 C13 C14 119.9(8) . . ?
C14 C13 H13 120.1 . . ?
C13 C14 H14 121.3 . . ?
C15 C14 C13 117.3(8) . . ?
C15 C14 H14 121.3 . . ?
F2 C15 C16 117.3(8) . . ?
C14 C15 F2 119.3(7) . . ?
C14 C15 C16 123.4(8) . . ?
C11 C16 C15 119.7(8) . . ?
C11 C16 H16 120.2 . . ?
C15 C16 H16 120.2 . . ?
C18 C17 C1 120.7(7) . . ?
C18 C17 C22 112.8(7) . . ?
C22 C17 C1 126.4(7) . . ?
F4 C18 C17 117.6(7) . . ?
F4 C18 C19 117.0(7) . . ?
C19 C18 C17 125.4(7) . . ?
C18 C19 H19 120.9 . . ?
C18 C19 C20 118.2(7) . . ?
C20 C19 H19 120.9 . . ?
C19 C20 H20 119.7 . . ?
C19 C20 C21 120.7(8) . . ?
C21 C20 H20 119.7 . . ?
C20 C21 H21 121.5 . . ?
C22 C21 C20 116.9(8) . . ?
C22 C21 H21 121.5 . . ?
F3 C22 C17 116.2(7) . . ?
F3 C22 C21 117.9(7) . . ?
C21 C22 C17 125.9(8) . . ?
C27 O2 C32 115.6(6) . . ?
C24 N2 C23 115.2(6) . . ?
C33 N2 C23 113.8(6) . . ?
C33 N2 C24 113.6(7) . . ?
N2 C23 H23 106.1 . . ?
N2 C23 C30 110.9(6) . . ?
N2 C23 C39 112.7(6) . . ?
C30 C23 H23 106.1 . . ?
C30 C23 C39 114.2(7) . . ?
C39 C23 H23 106.1 . . ?
N2 C24 H24A 110.7 . . ?
N2 C24 H24B 110.7 . . ?
N2 C24 C25 105.3(7) . . ?
H24A C24 H24B 108.8 . . ?
C25 C24 H24A 110.7 . . ?
C25 C24 H24B 110.7 . . ?
C24 C25 H25A 108.6 . . ?
C24 C25 H25B 108.6 . . ?
H25A C25 H25B 107.6 . . ?
C31 C25 C24 114.6(7) . . ?
C31 C25 H25A 108.6 . . ?
C31 C25 H25B 108.6 . . ?
C27 C26 H26 119.2 . . ?
C27 C26 C31 121.7(7) . . ?
C31 C26 H26 119.2 . . ?
O2 C27 C28 124.5(7) . . ?
C26 C27 O2 115.1(7) . . ?
C26 C27 C28 120.4(7) . . ?
C27 C28 H28 121.1 . . ?
C29 C28 C27 117.8(7) . . ?
C29 C28 H28 121.1 . . ?
C28 C29 H29 119.4 . . ?
C28 C29 C30 121.1(7) . . ?
C30 C29 H29 119.4 . . ?
C29 C30 C23 118.2(7) . . ?
C31 C30 C23 122.0(7) . . ?
C31 C30 C29 119.8(7) . . ?
C26 C31 C25 120.7(7) . . ?
C30 C31 C25 120.2(7) . . ?
C30 C31 C26 119.1(7) . . ?
O2 C32 H32A 109.5 . . ?
O2 C32 H32B 109.5 . . ?
O2 C32 H32C 109.5 . . ?
H32A C32 H32B 109.5 . . ?
H32A C32 H32C 109.5 . . ?
H32B C32 H32C 109.5 . . ?
C34 C33 N2 119.9(7) . . ?
C34 C33 C38 116.8(7) . . ?
C38 C33 N2 123.1(7) . . ?
F5 C34 C33 119.4(7) . . ?
F5 C34 C35 117.9(7) . . ?
C35 C34 C33 122.7(8) . . ?
C34 C35 H35 119.8 . . ?
C34 C35 C36 120.5(8) . . ?
C36 C35 H35 119.8 . . ?
C35 C36 H36 121.6 . . ?
C37 C36 C35 116.7(8) . . ?
C37 C36 H36 121.6 . . ?
F6 C37 C38 116.9(8) . . ?
C36 C37 F6 119.4(8) . . ?
C36 C37 C38 123.6(9) . . ?
C33 C38 H38 120.2 . . ?
C37 C38 C33 119.5(8) . . ?
C37 C38 H38 120.2 . . ?
C40 C39 C23 121.7(7) . . ?
C40 C39 C44 113.2(8) . . ?
C44 C39 C23 125.1(7) . . ?
F7 C40 C39 117.2(7) . . ?
F7 C40 C41 116.9(7) . . ?
C41 C40 C39 125.8(7) . . ?
C40 C41 H41 121.3 . . ?
C42 C41 C40 117.4(8) . . ?
C42 C41 H41 121.3 . . ?
C41 C42 H42 119.5 . . ?
C41 C42 C43 120.9(8) . . ?
C43 C42 H42 119.5 . . ?
C42 C43 H43 120.9 . . ?
C44 C43 C42 118.1(7) . . ?
C44 C43 H43 120.9 . . ?
F8 C44 C39 117.5(8) . . ?
F8 C44 C43 118.0(7) . . ?
C43 C44 C39 124.4(8) . . ?

loop_
_geom_bond_atom_site_label_1
_geom_bond_atom_site_label_2
_geom_bond_site_symmetry_2
_geom_bond_distance
_geom_bond_publ_flag
F1 C12 . 1.403(8) ?
F2 C15 . 1.362(10) ?
F3 C22 . 1.350(9) ?
F4 C18 . 1.331(9) ?
O1 C5 . 1.381(10) ?
O1 C10 . 1.399(10) ?
N1 C1 . 1.479(10) ?
N1 C2 . 1.472(10) ?
N1 C11 . 1.421(10) ?
C1 H1 . 1 ?
C1 C8 . 1.520(10) ?
C1 C17 . 1.515(12) ?
C2 H2A . 0.99 ?
C2 H2B . 0.99 ?
C2 C3 . 1.524(11) ?
C3 H3A . 0.99 ?
C3 H3B . 0.99 ?
C3 C9 . 1.507(11) ?
C4 H4 . 0.95 ?
C4 C5 . 1.403(11) ?
C4 C9 . 1.401(11) ?
C5 C6 . 1.399(11) ?
C6 H6 . 0.95 ?
C6 C7 . 1.405(11) ?
C7 H7 . 0.95 ?
C7 C8 . 1.427(11) ?
C8 C9 . 1.386(11) ?
C10 H10A . 0.98 ?
C10 H10B . 0.98 ?
C10 H10C . 0.98 ?
C11 C12 . 1.390(11) ?
C11 C16 . 1.376(12) ?
C12 C13 . 1.364(12) ?
C13 H13 . 0.95 ?
C13 C14 . 1.373(13) ?
C14 H14 . 0.95 ?
C14 C15 . 1.355(13) ?
C15 C16 . 1.393(11) ?
C16 H16 . 0.95 ?
C17 C18 . 1.400(11) ?
C17 C22 . 1.403(12) ?
C18 C19 . 1.368(12) ?
C19 H19 . 0.95 ?
C19 C20 . 1.384(12) ?
C20 H20 . 0.95 ?
C20 C21 . 1.420(12) ?
C21 H21 . 0.95 ?
C21 C22 . 1.363(12) ?
F5 C34 . 1.371(9) ?
F6 C37 . 1.376(11) ?
F7 C40 . 1.348(9) ?
F8 C44 . 1.325(10) ?
O2 C27 . 1.373(9) ?
O2 C32 . 1.436(9) ?
N2 C23 . 1.474(10) ?
N2 C24 . 1.461(10) ?
N2 C33 . 1.425(10) ?
C23 H23 . 1 ?
C23 C30 . 1.520(11) ?
C23 C39 . 1.521(12) ?
C24 H24A . 0.99 ?
C24 H24B . 0.99 ?
C24 C25 . 1.565(13) ?
C25 H25A . 0.99 ?
C25 H25B . 0.99 ?
C25 C31 . 1.503(11) ?
C26 H26 . 0.95 ?
C26 C27 . 1.368(11) ?
C26 C31 . 1.393(12) ?
C27 C28 . 1.409(11) ?
C28 H28 . 0.95 ?
C28 C29 . 1.400(11) ?
C29 H29 . 0.95 ?
C29 C30 . 1.406(11) ?
C30 C31 . 1.379(12) ?
C32 H32A . 0.98 ?
C32 H32B . 0.98 ?
C32 H32C . 0.98 ?
C33 C34 . 1.381(11) ?
C33 C38 . 1.394(12) ?
C34 C35 . 1.379(12) ?
C35 H35 . 0.95 ?
C35 C36 . 1.388(14) ?
C36 H36 . 0.95 ?
C36 C37 . 1.363(13) ?
C37 C38 . 1.387(12) ?
C38 H38 . 0.95 ?
C39 C40 . 1.396(11) ?
C39 C44 . 1.400(11) ?
C40 C41 . 1.382(13) ?
C41 H41 . 0.95 ?
C41 C42 . 1.382(12) ?
C42 H42 . 0.95 ?
C42 C43 . 1.400(12) ?
C43 H43 . 0.95 ?
C43 C44 . 1.380(13) ?

loop_
_geom_torsion_atom_site_label_1
_geom_torsion_atom_site_label_2
_geom_torsion_atom_site_label_3
_geom_torsion_atom_site_label_4
_geom_torsion
_geom_torsion_site_symmetry_1
_geom_torsion_site_symmetry_2
_geom_torsion_site_symmetry_3
_geom_torsion_site_symmetry_4
_geom_torsion_publ_flag
F1 C12 C13 C14 -179.5(8) . . . . ?
F2 C15 C16 C11 -179.5(7) . . . . ?
F4 C18 C19 C20 -176.9(7) . . . . ?
O1 C5 C6 C7 179.8(7) . . . . ?
N1 C1 C8 C7 -163.0(7) . . . . ?
N1 C1 C8 C9 14.9(10) . . . . ?
N1 C1 C17 C18 98.9(9) . . . . ?
N1 C1 C17 C22 -78.6(10) . . . . ?
N1 C2 C3 C9 -49.1(9) . . . . ?
N1 C11 C12 F1 4.5(11) . . . . ?
N1 C11 C12 C13 -175.3(8) . . . . ?
N1 C11 C16 C15 174.4(8) . . . . ?
C1 N1 C2 C3 66.2(8) . . . . ?
C1 N1 C11 C12 -72.6(9) . . . . ?
C1 N1 C11 C16 110.0(9) . . . . ?
C1 C8 C9 C3 -2.1(11) . . . . ?
C1 C8 C9 C4 -178.7(7) . . . . ?
C1 C17 C18 F4 1.2(11) . . . . ?
C1 C17 C18 C19 -177.2(8) . . . . ?
C1 C17 C22 F3 -6.3(12) . . . . ?
C1 C17 C22 C21 174.5(8) . . . . ?
C2 N1 C1 C8 -48.3(9) . . . . ?
C2 N1 C1 C17 80.5(8) . . . . ?
C2 N1 C11 C12 152.3(7) . . . . ?
C2 N1 C11 C16 -25.1(11) . . . . ?
C2 C3 C9 C4 -163.5(7) . . . . ?
C2 C3 C9 C8 19.9(11) . . . . ?
C4 C5 C6 C7 0.7(11) . . . . ?
C5 C4 C9 C3 -174.2(8) . . . . ?
C5 C4 C9 C8 2.4(11) . . . . ?
C5 C6 C7 C8 0.9(11) . . . . ?
C6 C7 C8 C1 177.1(7) . . . . ?
C6 C7 C8 C9 -0.8(11) . . . . ?
C7 C8 C9 C3 175.8(7) . . . . ?
C7 C8 C9 C4 -0.8(11) . . . . ?
C8 C1 C17 C18 -133.6(8) . . . . ?
C8 C1 C17 C22 48.9(10) . . . . ?
C9 C4 C5 O1 178.5(7) . . . . ?
C9 C4 C5 C6 -2.4(12) . . . . ?
C10 O1 C5 C4 -176.3(7) . . . . ?
C10 O1 C5 C6 4.6(11) . . . . ?
C11 N1 C1 C8 176.4(6) . . . . ?
C11 N1 C1 C17 -54.7(9) . . . . ?
C11 N1 C2 C3 -159.0(7) . . . . ?
C11 C12 C13 C14 0.2(13) . . . . ?
C12 C11 C16 C15 -3.1(12) . . . . ?
C12 C13 C14 C15 -1.8(13) . . . . ?
C13 C14 C15 F2 -177.9(8) . . . . ?
C13 C14 C15 C16 1.0(14) . . . . ?
C14 C15 C16 C11 1.6(13) . . . . ?
C16 C11 C12 F1 -178.0(7) . . . . ?
C16 C11 C12 C13 2.3(12) . . . . ?
C17 C1 C8 C7 67.5(9) . . . . ?
C17 C1 C8 C9 -114.6(8) . . . . ?
C17 C18 C19 C20 1.4(13) . . . . ?
C18 C17 C22 F3 176.0(7) . . . . ?
C18 C17 C22 C21 -3.2(12) . . . . ?
C18 C19 C20 C21 -1.3(13) . . . . ?
C19 C20 C21 C22 -0.9(12) . . . . ?
C20 C21 C22 F3 -175.9(7) . . . . ?
C20 C21 C22 C17 3.4(13) . . . . ?
C22 C17 C18 F4 179.0(7) . . . . ?
C22 C17 C18 C19 0.7(12) . . . . ?
F5 C34 C35 C36 -179.1(8) . . . . ?
F6 C37 C38 C33 -178.7(7) . . . . ?
F7 C40 C41 C42 -178.9(7) . . . . ?
O2 C27 C28 C29 -178.6(7) . . . . ?
N2 C23 C30 C29 -165.1(7) . . . . ?
N2 C23 C30 C31 15.0(10) . . . . ?
N2 C23 C39 C40 99.0(8) . . . . ?
N2 C23 C39 C44 -80.6(9) . . . . ?
N2 C24 C25 C31 -47.2(9) . . . . ?
N2 C33 C34 F5 4.3(11) . . . . ?
N2 C33 C34 C35 -177.2(8) . . . . ?
N2 C33 C38 C37 176.2(8) . . . . ?
C23 N2 C24 C25 65.5(9) . . . . ?
C23 N2 C33 C34 -72.6(9) . . . . ?
C23 N2 C33 C38 110.6(8) . . . . ?
C23 C30 C31 C25 -1.0(12) . . . . ?
C23 C30 C31 C26 -178.2(7) . . . . ?
C23 C39 C40 F7 0.9(11) . . . . ?
C23 C39 C40 C41 -175.4(8) . . . . ?
C23 C39 C44 F8 -4.2(11) . . . . ?
C23 C39 C44 C43 174.7(7) . . . . ?
C24 N2 C23 C30 -50.1(9) . . . . ?
C24 N2 C23 C39 79.4(9) . . . . ?
C24 N2 C33 C34 152.9(8) . . . . ?
C24 N2 C33 C38 -23.9(11) . . . . ?
C24 C25 C31 C26 -164.9(8) . . . . ?
C24 C25 C31 C30 18.0(11) . . . . ?
C26 C27 C28 C29 1.4(12) . . . . ?
C27 C26 C31 C25 -177.4(8) . . . . ?
C27 C26 C31 C30 -0.3(13) . . . . ?
C27 C28 C29 C30 0.1(12) . . . . ?
C28 C29 C30 C23 178.3(7) . . . . ?
C28 C29 C30 C31 -1.8(12) . . . . ?
C29 C30 C31 C25 179.0(8) . . . . ?
C29 C30 C31 C26 1.8(12) . . . . ?
C30 C23 C39 C40 -133.2(7) . . . . ?
C30 C23 C39 C44 47.2(10) . . . . ?
C31 C26 C27 O2 178.6(7) . . . . ?
C31 C26 C27 C28 -1.4(13) . . . . ?
C32 O2 C27 C26 -175.5(7) . . . . ?
C32 O2 C27 C28 4.5(11) . . . . ?
C33 N2 C23 C30 176.2(6) . . . . ?
C33 N2 C23 C39 -54.3(9) . . . . ?
C33 N2 C24 C25 -160.7(6) . . . . ?
C33 C34 C35 C36 2.3(14) . . . . ?
C34 C33 C38 C37 -0.8(12) . . . . ?
C34 C35 C36 C37 -3.4(14) . . . . ?
C35 C36 C37 F6 -179.3(8) . . . . ?
C35 C36 C37 C38 2.6(14) . . . . ?
C36 C37 C38 C33 -0.5(14) . . . . ?
C38 C33 C34 F5 -178.7(7) . . . . ?
C38 C33 C34 C35 -0.1(12) . . . . ?
C39 C23 C30 C29 66.3(9) . . . . ?
C39 C23 C30 C31 -113.7(8) . . . . ?
C39 C40 C41 C42 -2.6(13) . . . . ?
C40 C39 C44 F8 176.2(7) . . . . ?
C40 C39 C44 C43 -4.9(11) . . . . ?
C40 C41 C42 C43 1.3(12) . . . . ?
C41 C42 C43 C44 -2.1(12) . . . . ?
C42 C43 C44 F8 -177.0(7) . . . . ?
C42 C43 C44 C39 4.1(12) . . . . ?
C44 C39 C40 F7 -179.5(7) . . . . ?
C44 C39 C40 C41 4.2(12) . . . . ?

_cod_database_fobs_code 2108635
